data_4133404
loop_
_publ_author_name
'Koby, Ross F.'
'Hanusa, Timothy P.'
'Schley, Nathan D.'

_publ_section_title
;
 Mechanochemically Driven Transformations in Organotin Chemistry:
 Stereochemical Rearrangement, Redox Behavior, and Dispersion-Stabilized
 Complexes.
;
_journal_issue 46
_journal_name_full 'Journal of the American Chemical Society'
_journal_page_first 15934
_journal_page_last 15942
_journal_paper_doi 10.1021/jacs.8b09862
_journal_volume 140
_journal_year 2018
_chemical_formula_moiety 'C36 H84 Si8 Sn'
_chemical_formula_sum 'C36 H84 Si8 Sn'
_chemical_formula_weight 860.44
_space_group_crystal_system monoclinic
_space_group_IT_number 4
_space_group_name_Hall 'P 2yb'
_space_group_name_H-M_alt 'P 1 21 1'
_atom_sites_solution_hydrogens geom
_atom_sites_solution_primary dual
_audit_creation_date 2017-02-10
_audit_creation_method
;
Olex2 1.2
(compiled 2017.01.04 svn.r3372 for OlexSys, GUI svn.r5292)
;
_cell_angle_alpha 90
_cell_angle_beta 107.788(2)
_cell_angle_gamma 90
_cell_formula_units_Z 2
_cell_length_a 11.3719(2)
_cell_length_b 19.8321(4)
_cell_length_c 12.1517(2)
_cell_measurement_reflns_used 17955
_cell_measurement_temperature 100
_cell_measurement_theta_max 71.9800
_cell_measurement_theta_min 4.0720
_cell_volume 2609.54(9)
_computing_cell_refinement 'CrysAlisPro 1.171.38.43g (Rigaku OD, 2015)'
_computing_data_collection 'CrysAlisPro 1.171.38.43g (Rigaku OD, 2015)'
_computing_data_reduction 'CrysAlisPro 1.171.38.43g (Rigaku OD, 2015)'
_computing_molecular_graphics 'Olex2 (Dolomanov et al., 2009)'
_computing_publication_material 'Olex2 (Dolomanov et al., 2009)'
_computing_structure_refinement 'ShelXL (Sheldrick, 2015)'
_computing_structure_solution 'ShelXT (Sheldrick, 2015)'
_diffrn_ambient_environment air
_diffrn_ambient_temperature 100
_diffrn_detector 'CCD plate'
_diffrn_detector_area_resol_mean 8.1506
_diffrn_detector_type EosS2
_diffrn_measured_fraction_theta_full 0.999
_diffrn_measured_fraction_theta_max 0.981
_diffrn_measurement_details
;
List of Runs (angles in degrees, time in seconds):

  # Type    Start    End  Width  t~exp~   \w     \q     \k     \f   Frames
--------------------------------------------------------------------------
  1  \w    -55.00  33.00   1.00    2.50    --  -36.45  38.00-120.00   88
  2  \w   -104.00 -10.00   1.00    2.50    --  -36.45 -77.00-180.00   94
  3  \w   -104.00 -20.00   1.00    2.50    --  -36.45 -57.00 -90.00   84
  4  \w   -104.00 -10.00   1.00    2.50    --  -36.45 -77.00-120.00   94
  5  \w    -63.00  31.00   1.00    2.50    --  -36.45  77.00 -60.00   94
  6  \w      8.00  46.00   1.00    2.50    --   36.45  80.00-149.86   38
  7  \w     10.00 104.00   1.00    2.50    --   36.45  77.00 -30.00   94
  8  \w     87.00 178.00   1.00   25.00    --  108.65  30.00  90.00   91
  9  \w     41.00 136.00   1.00   25.00    --  108.65 -79.00-159.97   95
 10  \w     41.00 137.00   1.00   25.00    --  108.65 -80.00 158.23   96
 11  \w     40.00 126.00   1.00   25.00    --  108.65 -45.00  30.00   86
 12  \w     41.00 137.00   1.00   25.00    --  108.65 -80.00-105.77   96
 13  \w     91.00 177.00   1.00   25.00    --  108.65  45.00 -30.00   86
 14  \w     40.00 126.00   1.00   25.00    --  108.65 -45.00 -60.00   86
 15  \w     41.00 137.00   1.00   25.00    --  108.65 -80.00  83.98   96
 16  \w     41.00 137.00   1.00   25.00    --  108.65 -80.00-132.39   96
 17  \w    -63.00  31.00   1.00    2.50    --  -36.45  77.00  90.00   94
 18  \w    -53.00  31.00   1.00    2.50    --  -36.45  57.00  30.00   84
 19  \w     20.00 104.00   1.00    2.50    --   36.45  57.00  90.00   84
 20  \w     91.00 116.00   1.00   25.00    --  108.03-111.00-180.00   25
 21  \w    124.00 150.00   1.00   25.00    --  108.03 178.00  30.00   26
 22  \w     60.00  96.00   1.00    2.50    --   36.70  57.00  60.00   36
 23  \w     59.00  89.00   1.00    2.50    --   36.70-131.00-151.00   30
 24  \w     75.00 101.00   1.00   25.00    --  108.03-111.00   0.00   26
 25  \w     66.00 117.00   1.00   25.00    --  108.03 -45.00-150.00   51
 26  \w     69.00  95.00   1.00   25.00    --  108.03 178.00-120.00   26
 27  \w     55.00 109.00   1.00   25.00    --  108.03 -94.00  30.00   54
 28  \w     41.00 113.00   1.00   25.00    --  108.03 -30.00 150.00   72
 29  \w     93.00 177.00   1.00   25.00    --  108.03  30.00 -90.00   84
;
_diffrn_measurement_device 'four-circle diffractometer'
_diffrn_measurement_device_type 'SuperNova, Dual, Cu at zero, EosS2'
_diffrn_measurement_method '\w scans'
_diffrn_orient_matrix_type 'CrysAlisPro convention (1999,Acta A55,543-557)'
_diffrn_orient_matrix_UB_11 0.1064285000
_diffrn_orient_matrix_UB_12 -0.0346684000
_diffrn_orient_matrix_UB_13 -0.0318809000
_diffrn_orient_matrix_UB_21 -0.0507725000
_diffrn_orient_matrix_UB_22 -0.0695171000
_diffrn_orient_matrix_UB_23 0.0196393000
_diffrn_orient_matrix_UB_31 -0.0797541000
_diffrn_orient_matrix_UB_32 -0.0020806000
_diffrn_orient_matrix_UB_33 -0.1277844000
_diffrn_radiation_monochromator mirror
_diffrn_radiation_probe x-ray
_diffrn_radiation_type CuK\a
_diffrn_radiation_wavelength 1.54184
_diffrn_reflns_av_unetI/netI 0.0342
_diffrn_reflns_Laue_measured_fraction_full 0.999
_diffrn_reflns_Laue_measured_fraction_max 0.981
_diffrn_reflns_limit_h_max 13
_diffrn_reflns_limit_h_min -13
_diffrn_reflns_limit_k_max 24
_diffrn_reflns_limit_k_min -24
_diffrn_reflns_limit_l_max 15
_diffrn_reflns_limit_l_min -15
_diffrn_reflns_number 11540
_diffrn_reflns_point_group_measured_fraction_full 0.999
_diffrn_reflns_point_group_measured_fraction_max 0.981
_diffrn_reflns_theta_full 67.684
_diffrn_reflns_theta_max 72.832
_diffrn_reflns_theta_min 3.820
_diffrn_source 'micro-focus sealed X-ray tube'
_diffrn_source_type 'SuperNova (Cu) X-ray Source'
_exptl_absorpt_coefficient_mu 5.798
_exptl_absorpt_correction_T_max 0.969
_exptl_absorpt_correction_T_min 0.637
_exptl_absorpt_correction_type gaussian
_exptl_absorpt_process_details
;
CrysAlisPro 1.171.38.43g (Rigaku Oxford Diffraction, 2015)
Numerical absorption correction based on gaussian integration over
			a multifaceted crystal model
Empirical absorption correction using spherical harmonics,
 implemented in SCALE3 ABSPACK scaling algorithm.
;
_exptl_crystal_colour colourless
_exptl_crystal_colour_primary colourless
_exptl_crystal_density_diffrn 1.095
_exptl_crystal_description plate
_exptl_crystal_F_000 924
_exptl_crystal_size_max 0.123
_exptl_crystal_size_mid 0.049
_exptl_crystal_size_min 0.021
_refine_diff_density_max 0.760
_refine_diff_density_min -0.732
_refine_diff_density_rms 0.066
_refine_ls_abs_structure_details
;
 Flack x determined using 4407 quotients [(I+)-(I-)]/[(I+)+(I-)]
 (Parsons, Flack and Wagner, Acta Cryst. B69 (2013) 249-259).
;
_refine_ls_abs_structure_Flack 0.008(4)
_refine_ls_extinction_method none
_refine_ls_goodness_of_fit_ref 1.036
_refine_ls_hydrogen_treatment constr
_refine_ls_matrix_type full
_refine_ls_number_parameters 433
_refine_ls_number_reflns 11540
_refine_ls_number_restraints 1
_refine_ls_restrained_S_all 1.036
_refine_ls_R_factor_all 0.0359
_refine_ls_R_factor_gt 0.0342
_refine_ls_shift/su_max 0.000
_refine_ls_shift/su_mean 0.000
_refine_ls_structure_factor_coef Fsqd
_refine_ls_weighting_details 'w=1/[\s^2^(Fo^2^)+(0.0659P)^2^] where P=(Fo^2^+2Fc^2^)/3'
_refine_ls_weighting_scheme calc
_refine_ls_wR_factor_gt 0.0871
_refine_ls_wR_factor_ref 0.0879
_reflns_Friedel_coverage 0.941
_reflns_Friedel_fraction_full 1.000
_reflns_Friedel_fraction_max 0.982
_reflns_number_gt 11040
_reflns_number_total 11540
_reflns_threshold_expression 'I > 2\s(I)'
_cod_data_source_file ja8b09862_si_004.cif
_cod_data_source_block rk-1-02092017_4_comp_twin
_cod_database_code 4133404
_shelx_shelxl_version_number 2014/7
_chemical_oxdiff_formula C36H84Si8Sn
_chemical_oxdiff_usercomment Crop_1
_shelx_space_group_comment
;
The symmetry employed for this shelxl refinement is uniquely defined
by the following loop, which should always be used as a source of
symmetry information in preference to the above space-group names.
They are only intended as comments.
;
_olex2_refinement_description
;
1. Twinned data refinement
 Scales: 0.408(11) 0.098(7) 0.428(5) 0.066(7)
2. Fixed Uiso
 At 1.2 times of:
  All C(H) groups
 At 1.5 times of:
  All C(H,H,H) groups
3.a Ternary CH refined with riding coordinates:
 C1(H1), C10(H10), C19(H19), C28(H28)
3.b Aromatic/amide H refined with riding coordinates:
 C2(H2), C3(H3), C11(H11), C12(H12), C20(H20), C21(H21), C29(H29), C30(H30)
3.c Idealised Me refined as rotating group:
 C4(H4A,H4B,H4C), C5(H5A,H5B,H5C), C6(H6A,H6B,H6C), C7(H7A,H7B,H7C), C8(H8A,
 H8B,H8C), C9(H9A,H9B,H9C), C13(H13A,H13B,H13C), C14(H14A,H14B,H14C), C15(H15A,
 H15B,H15C), C16(H16A,H16B,H16C), C17(H17A,H17B,H17C), C18(H18A,H18B,H18C),
 C22(H22A,H22B,H22C), C23(H23A,H23B,H23C), C24(H24A,H24B,H24C), C25(H25A,H25B,
 H25C), C26(H26A,H26B,H26C), C27(H27A,H27B,H27C), C31(H31A,H31B,H31C), C32(H32A,
 H32B,H32C), C33(H33A,H33B,H33C), C34(H34A,H34B,H34C), C35(H35A,H35B,H35C),
 C36(H36A,H36B,H36C)
;
_olex2_exptl_crystal_mounting_method 'mounted in a polyimide loop'
_olex2_submission_special_instructions 'No special instructions were received'
_oxdiff_exptl_absorpt_empirical_details
;
Empirical correction (ABSPACK) includes:
- Absorption correction using spherical harmonics
- Frame scaling
;
_oxdiff_exptl_absorpt_empirical_full_max 1.558
_oxdiff_exptl_absorpt_empirical_full_min 0.646
_oxdiff_twin_integration_method simultaneous
_twin_special_details
;
Component 2 rotated by -179.9953\% 
 around [1.00 -0.00 -0.00] (reciprocal) or [0.96 -0.00 0.28] (direct)
;

loop_
_space_group_symop_operation_xyz
'x, y, z'
'-x, y+1/2, -z'

loop_
_atom_site_label
_atom_site_type_symbol
_atom_site_fract_x
_atom_site_fract_y
_atom_site_fract_z
_atom_site_U_iso_or_equiv
_atom_site_adp_type
_atom_site_occupancy
_atom_site_site_symmetry_order
_atom_site_calc_flag
_atom_site_refinement_flags_posn
Sn1 Sn 0.64573(3) 0.49782(2) 0.17019(2) 0.01883(8) Uani 1 1 d .
Si1 Si 0.43165(14) 0.37247(8) 0.02953(12) 0.0222(3) Uani 1 1 d .
Si2 Si 0.44128(16) 0.37240(10) 0.47504(13) 0.0319(4) Uani 1 1 d .
Si3 Si 0.87036(16) 0.58450(9) 0.39190(13) 0.0282(3) Uani 1 1 d .
Si4 Si 0.94388(15) 0.33801(8) 0.54543(14) 0.0284(3) Uani 1 1 d .
Si5 Si 0.85242(16) 0.41951(9) 0.04431(15) 0.0270(3) Uani 1 1 d .
Si6 Si 0.90732(19) 0.66421(10) -0.06803(16) 0.0381(4) Uani 1 1 d .
Si7 Si 0.43024(15) 0.61695(8) 0.21296(13) 0.0252(3) Uani 1 1 d .
Si8 Si 0.36302(19) 0.60428(9) -0.24593(13) 0.0361(4) Uani 1 1 d .
C1 C 0.5436(5) 0.4037(3) 0.1687(5) 0.0233(11) Uani 1 1 d .
H1 H 0.6071 0.3687 0.1917 0.028 Uiso 1 1 calc R
C2 C 0.4858(5) 0.4059(3) 0.2637(5) 0.0240(11) Uani 1 1 d .
H2 H 0.4219 0.4368 0.2549 0.029 Uiso 1 1 calc R
C3 C 0.5153(6) 0.3686(4) 0.3599(5) 0.0289(13) Uani 1 1 d .
H3 H 0.5794 0.3378 0.3696 0.035 Uiso 1 1 calc R
C4 C 0.4326(7) 0.2783(3) 0.0403(6) 0.0363(14) Uani 1 1 d .
H4A H 0.3705 0.2600 -0.0252 0.054 Uiso 1 1 calc GR
H4B H 0.4157 0.2652 0.1100 0.054 Uiso 1 1 calc GR
H4C H 0.5122 0.2615 0.0415 0.054 Uiso 1 1 calc GR
C5 C 0.2706(6) 0.4032(4) 0.0119(5) 0.0334(13) Uani 1 1 d .
H5A H 0.2678 0.4513 0.0032 0.050 Uiso 1 1 calc GR
H5B H 0.2474 0.3911 0.0789 0.050 Uiso 1 1 calc GR
H5C H 0.2144 0.3828 -0.0555 0.050 Uiso 1 1 calc GR
C6 C 0.4718(6) 0.3956(4) -0.1037(5) 0.0279(14) Uani 1 1 d .
H6A H 0.4785 0.4438 -0.1078 0.042 Uiso 1 1 calc GR
H6B H 0.4083 0.3798 -0.1706 0.042 Uiso 1 1 calc GR
H6C H 0.5491 0.3753 -0.1013 0.042 Uiso 1 1 calc GR
C7 C 0.3863(10) 0.2871(5) 0.5022(8) 0.060(2) Uani 1 1 d .
H7A H 0.3205 0.2730 0.4358 0.090 Uiso 1 1 calc GR
H7B H 0.3570 0.2890 0.5683 0.090 Uiso 1 1 calc GR
H7C H 0.4533 0.2555 0.5165 0.090 Uiso 1 1 calc GR
C8 C 0.3074(6) 0.4318(4) 0.4344(6) 0.0418(16) Uani 1 1 d .
H8A H 0.3351 0.4756 0.4199 0.063 Uiso 1 1 calc GR
H8B H 0.2718 0.4345 0.4964 0.063 Uiso 1 1 calc GR
H8C H 0.2465 0.4156 0.3659 0.063 Uiso 1 1 calc GR
C9 C 0.5583(7) 0.4017(6) 0.6109(6) 0.055(2) Uani 1 1 d .
H9A H 0.6198 0.3674 0.6384 0.083 Uiso 1 1 calc GR
H9B H 0.5184 0.4105 0.6685 0.083 Uiso 1 1 calc GR
H9C H 0.5968 0.4422 0.5956 0.083 Uiso 1 1 calc GR
C10 C 0.7669(5) 0.5088(3) 0.3493(4) 0.0274(13) Uani 1 1 d .
H10 H 0.7102 0.5123 0.3958 0.033 Uiso 1 1 calc R
C11 C 0.8386(5) 0.4460(3) 0.3905(5) 0.0234(11) Uani 1 1 d .
H11 H 0.8841 0.4289 0.3449 0.028 Uiso 1 1 calc R
C12 C 0.8437(6) 0.4120(3) 0.4861(5) 0.0285(12) Uani 1 1 d .
H12 H 0.7920 0.4267 0.5276 0.034 Uiso 1 1 calc R
C13 C 0.8886(8) 0.6001(4) 0.5469(6) 0.0426(17) Uani 1 1 d .
H13A H 0.8103 0.6127 0.5554 0.064 Uiso 1 1 calc GR
H13B H 0.9470 0.6358 0.5749 0.064 Uiso 1 1 calc GR
H13C H 0.9177 0.5598 0.5904 0.064 Uiso 1 1 calc GR
C14 C 0.8082(6) 0.6627(3) 0.3070(5) 0.0329(13) Uani 1 1 d .
H14A H 0.8015 0.6556 0.2272 0.049 Uiso 1 1 calc GR
H14B H 0.8631 0.6998 0.3366 0.049 Uiso 1 1 calc GR
H14C H 0.7282 0.6729 0.3137 0.049 Uiso 1 1 calc GR
C15 C 1.0279(6) 0.5684(4) 0.3780(7) 0.0404(15) Uani 1 1 d .
H15A H 1.0628 0.5290 0.4219 0.061 Uiso 1 1 calc GR
H15B H 1.0801 0.6066 0.4070 0.061 Uiso 1 1 calc GR
H15C H 1.0213 0.5613 0.2982 0.061 Uiso 1 1 calc GR
C16 C 0.8503(7) 0.2742(4) 0.5965(6) 0.0417(16) Uani 1 1 d .
H16A H 0.8249 0.2931 0.6584 0.063 Uiso 1 1 calc GR
H16B H 0.8995 0.2347 0.6236 0.063 Uiso 1 1 calc GR
H16C H 0.7788 0.2622 0.5338 0.063 Uiso 1 1 calc GR
C17 C 1.0756(7) 0.3646(4) 0.6727(6) 0.0455(17) Uani 1 1 d .
H17A H 1.1291 0.3941 0.6474 0.068 Uiso 1 1 calc GR
H17B H 1.1210 0.3255 0.7088 0.068 Uiso 1 1 calc GR
H17C H 1.0443 0.3878 0.7272 0.068 Uiso 1 1 calc GR
C18 C 1.0057(7) 0.3023(4) 0.4327(6) 0.0386(14) Uani 1 1 d .
H18A H 0.9384 0.2889 0.3670 0.058 Uiso 1 1 calc GR
H18B H 1.0563 0.2638 0.4634 0.058 Uiso 1 1 calc GR
H18C H 1.0544 0.3358 0.4096 0.058 Uiso 1 1 calc GR
C19 C 0.7460(5) 0.4926(4) 0.0410(4) 0.0272(11) Uani 1 1 d .
H19 H 0.6815 0.4892 -0.0338 0.033 Uiso 1 1 calc R
C20 C 0.8122(6) 0.5570(3) 0.0352(5) 0.0277(13) Uani 1 1 d .
H20 H 0.8679 0.5719 0.1040 0.033 Uiso 1 1 calc R
C21 C 0.8002(7) 0.5954(4) -0.0577(6) 0.0367(14) Uani 1 1 d .
H21 H 0.7329 0.5871 -0.1225 0.044 Uiso 1 1 calc R
C22 C 0.8021(6) 0.3371(3) 0.0904(6) 0.0334(13) Uani 1 1 d .
H22A H 0.8111 0.3386 0.1715 0.050 Uiso 1 1 calc GR
H22B H 0.8523 0.3014 0.0755 0.050 Uiso 1 1 calc GR
H22C H 0.7172 0.3290 0.0477 0.050 Uiso 1 1 calc GR
C23 C 1.0115(6) 0.4368(4) 0.1434(6) 0.0395(15) Uani 1 1 d .
H23A H 1.0472 0.4737 0.1135 0.059 Uiso 1 1 calc GR
H23B H 1.0619 0.3974 0.1487 0.059 Uiso 1 1 calc GR
H23C H 1.0069 0.4483 0.2188 0.059 Uiso 1 1 calc GR
C24 C 0.8604(8) 0.4101(4) -0.1059(6) 0.0465(17) Uani 1 1 d .
H24A H 0.7806 0.3978 -0.1565 0.070 Uiso 1 1 calc GR
H24B H 0.9191 0.3756 -0.1075 0.070 Uiso 1 1 calc GR
H24C H 0.8858 0.4520 -0.1310 0.070 Uiso 1 1 calc GR
C25 C 0.8284(10) 0.7267(5) -0.1793(9) 0.064(3) Uani 1 1 d .
H25A H 0.7779 0.7036 -0.2466 0.096 Uiso 1 1 calc GR
H25B H 0.8889 0.7534 -0.1997 0.096 Uiso 1 1 calc GR
H25C H 0.7775 0.7554 -0.1493 0.096 Uiso 1 1 calc GR
C26 C 0.9760(11) 0.7060(5) 0.0747(9) 0.067(3) Uani 1 1 d .
H26A H 0.9126 0.7297 0.0961 0.101 Uiso 1 1 calc GR
H26B H 1.0383 0.7374 0.0694 0.101 Uiso 1 1 calc GR
H26C H 1.0124 0.6726 0.1321 0.101 Uiso 1 1 calc GR
C27 C 1.0330(7) 0.6271(5) -0.1169(7) 0.0508(19) Uani 1 1 d .
H27A H 1.0773 0.5944 -0.0615 0.076 Uiso 1 1 calc GR
H27B H 1.0885 0.6621 -0.1241 0.076 Uiso 1 1 calc GR
H27C H 0.9980 0.6056 -0.1905 0.076 Uiso 1 1 calc GR
C28 C 0.5240(5) 0.5858(3) 0.1193(5) 0.0233(11) Uani 1 1 d .
H28 H 0.5798 0.6232 0.1181 0.028 Uiso 1 1 calc R
C29 C 0.4471(6) 0.5779(3) -0.0030(5) 0.0255(11) Uani 1 1 d .
H29 H 0.3797 0.5490 -0.0170 0.031 Uiso 1 1 calc R
C30 C 0.4646(7) 0.6080(3) -0.0949(5) 0.0258(13) Uani 1 1 d .
H30 H 0.5360 0.6337 -0.0814 0.031 Uiso 1 1 calc R
C31 C 0.5058(7) 0.6048(4) 0.3709(6) 0.0339(15) Uani 1 1 d .
H31A H 0.5141 0.5574 0.3880 0.051 Uiso 1 1 calc GR
H31B H 0.4562 0.6252 0.4130 0.051 Uiso 1 1 calc GR
H31C H 0.5860 0.6253 0.3930 0.051 Uiso 1 1 calc GR
C32 C 0.4019(8) 0.7089(4) 0.1829(6) 0.0441(17) Uani 1 1 d .
H32A H 0.4793 0.7325 0.2042 0.066 Uiso 1 1 calc GR
H32B H 0.3514 0.7260 0.2270 0.066 Uiso 1 1 calc GR
H32C H 0.3604 0.7154 0.1020 0.066 Uiso 1 1 calc GR
C33 C 0.2763(6) 0.5738(4) 0.1775(6) 0.0383(15) Uani 1 1 d .
H33A H 0.2286 0.5843 0.0995 0.058 Uiso 1 1 calc GR
H33B H 0.2331 0.5892 0.2295 0.058 Uiso 1 1 calc GR
H33C H 0.2883 0.5260 0.1854 0.058 Uiso 1 1 calc GR
C34 C 0.2455(8) 0.5365(4) -0.2670(7) 0.0494(19) Uani 1 1 d .
H34A H 0.2857 0.4933 -0.2572 0.074 Uiso 1 1 calc GR
H34B H 0.1883 0.5396 -0.3435 0.074 Uiso 1 1 calc GR
H34C H 0.2019 0.5415 -0.2112 0.074 Uiso 1 1 calc GR
C35 C 0.2810(10) 0.6863(4) -0.2856(8) 0.064(3) Uani 1 1 d .
H35A H 0.2399 0.6975 -0.2297 0.097 Uiso 1 1 calc GR
H35B H 0.2212 0.6826 -0.3607 0.097 Uiso 1 1 calc GR
H35C H 0.3396 0.7209 -0.2867 0.097 Uiso 1 1 calc GR
C36 C 0.4604(13) 0.5879(8) -0.3407(9) 0.094(5) Uani 1 1 d .
H36A H 0.5095 0.6270 -0.3424 0.141 Uiso 1 1 calc GR
H36B H 0.4085 0.5780 -0.4175 0.141 Uiso 1 1 calc GR
H36C H 0.5136 0.5501 -0.3112 0.141 Uiso 1 1 calc GR

loop_
_atom_site_aniso_label
_atom_site_aniso_U_11
_atom_site_aniso_U_22
_atom_site_aniso_U_33
_atom_site_aniso_U_23
_atom_site_aniso_U_13
_atom_site_aniso_U_12
Sn1 0.02182(13) 0.02083(14) 0.01367(13) 0.00022(14) 0.00515(10) 0.00117(16)
Si1 0.0264(7) 0.0231(7) 0.0184(6) -0.0014(5) 0.0085(6) -0.0011(6)
Si2 0.0326(8) 0.0461(10) 0.0189(7) 0.0072(6) 0.0106(6) 0.0013(7)
Si3 0.0333(8) 0.0258(8) 0.0210(7) -0.0037(6) 0.0017(6) -0.0003(7)
Si4 0.0306(8) 0.0252(8) 0.0244(7) 0.0014(6) 0.0009(6) 0.0021(6)
Si5 0.0252(8) 0.0320(9) 0.0251(8) -0.0050(6) 0.0094(6) 0.0001(6)
Si6 0.0450(10) 0.0387(10) 0.0372(9) 0.0044(7) 0.0220(8) -0.0044(8)
Si7 0.0320(8) 0.0256(8) 0.0195(7) 0.0020(6) 0.0101(6) 0.0072(6)
Si8 0.0534(11) 0.0364(9) 0.0144(7) 0.0034(6) 0.0044(7) 0.0026(8)
C1 0.026(3) 0.024(3) 0.020(3) -0.001(2) 0.008(2) -0.001(2)
C2 0.029(3) 0.023(3) 0.021(3) -0.001(2) 0.008(2) 0.001(2)
C3 0.030(3) 0.033(3) 0.024(3) 0.005(2) 0.008(2) 0.000(3)
C4 0.043(4) 0.031(3) 0.037(3) -0.004(3) 0.016(3) -0.004(3)
C5 0.033(3) 0.039(3) 0.028(3) -0.001(2) 0.010(2) 0.000(3)
C6 0.029(3) 0.036(4) 0.018(3) -0.003(2) 0.005(2) -0.001(3)
C7 0.069(6) 0.065(6) 0.053(5) 0.022(4) 0.030(4) 0.000(5)
C8 0.033(3) 0.063(5) 0.031(3) 0.003(3) 0.012(3) 0.002(3)
C9 0.043(4) 0.099(7) 0.026(3) -0.004(4) 0.012(3) 0.004(4)
C10 0.032(3) 0.028(4) 0.018(2) 0.003(2) 0.0023(19) 0.003(2)
C11 0.026(3) 0.022(3) 0.020(2) -0.003(2) 0.004(2) 0.002(2)
C12 0.030(3) 0.029(3) 0.024(3) -0.001(2) 0.005(2) 0.002(2)
C13 0.053(4) 0.041(4) 0.024(3) -0.003(3) -0.003(3) 0.002(3)
C14 0.036(3) 0.026(3) 0.033(3) -0.004(2) 0.005(3) -0.004(2)
C15 0.034(3) 0.039(4) 0.043(4) -0.001(3) 0.003(3) -0.001(3)
C16 0.047(4) 0.036(4) 0.042(4) 0.007(3) 0.013(3) 0.000(3)
C17 0.050(4) 0.037(4) 0.035(3) -0.001(3) -0.007(3) -0.001(3)
C18 0.040(3) 0.037(3) 0.036(3) 0.000(3) 0.008(3) 0.004(3)
C19 0.031(2) 0.030(3) 0.024(2) 0.000(3) 0.0137(19) -0.004(3)
C20 0.029(3) 0.032(3) 0.024(3) -0.002(2) 0.011(2) 0.000(2)
C21 0.039(3) 0.042(4) 0.032(3) 0.004(3) 0.015(3) -0.001(3)
C22 0.027(3) 0.031(3) 0.043(3) -0.005(3) 0.012(3) 0.004(2)
C23 0.029(3) 0.051(4) 0.041(4) -0.006(3) 0.014(3) -0.002(3)
C24 0.056(4) 0.052(5) 0.036(4) -0.003(3) 0.020(3) 0.008(4)
C25 0.078(6) 0.051(5) 0.080(7) 0.021(5) 0.048(6) 0.006(5)
C26 0.088(7) 0.063(6) 0.062(5) -0.018(4) 0.041(5) -0.039(5)
C27 0.036(4) 0.079(6) 0.039(4) -0.002(4) 0.012(3) 0.000(4)
C28 0.026(3) 0.024(3) 0.020(3) 0.003(2) 0.007(2) 0.008(2)
C29 0.033(3) 0.025(3) 0.019(3) 0.000(2) 0.009(2) 0.003(2)
C30 0.036(3) 0.023(3) 0.018(3) 0.002(2) 0.007(2) 0.003(2)
C31 0.045(4) 0.039(4) 0.023(3) 0.000(3) 0.018(3) 0.007(3)
C32 0.065(5) 0.035(4) 0.038(4) 0.008(3) 0.023(3) 0.016(3)
C33 0.032(3) 0.048(4) 0.036(3) 0.003(3) 0.012(3) 0.005(3)
C34 0.056(5) 0.040(4) 0.037(4) -0.003(3) -0.009(3) 0.002(3)
C35 0.082(7) 0.037(4) 0.052(5) 0.020(4) -0.012(5) 0.002(4)
C36 0.118(11) 0.140(12) 0.038(5) -0.019(6) 0.044(6) -0.032(9)

loop_
_atom_type_symbol
_atom_type_description
_atom_type_scat_dispersion_real
_atom_type_scat_dispersion_imag
_atom_type_scat_source
C C 0.0181 0.0091 'International Tables Vol C Tables 4.2.6.8 and 6.1.1.4'
H H 0.0000 0.0000 'International Tables Vol C Tables 4.2.6.8 and 6.1.1.4'
Si Si 0.2541 0.3302 'International Tables Vol C Tables 4.2.6.8 and 6.1.1.4'
Sn Sn 0.0259 5.4591 'International Tables Vol C Tables 4.2.6.8 and 6.1.1.4'

loop_
_exptl_crystal_face_index_h
_exptl_crystal_face_index_k
_exptl_crystal_face_index_l
_exptl_crystal_face_perp_dist
4 11 -1 0.0244
-4 -11 1 0.0244
6 -8 0 0.0204
-6 8 0 0.0010
0 -4 7 0.0507
0 4 -7 0.0397

loop_
_geom_angle_atom_site_label_1
_geom_angle_atom_site_label_2
_geom_angle_atom_site_label_3
_geom_angle
C1 Sn1 C10 105.2(2)
C1 Sn1 C19 110.0(3)
C1 Sn1 C28 112.7(2)
C10 Sn1 C19 113.9(2)
C28 Sn1 C10 110.5(2)
C28 Sn1 C19 104.8(2)
C4 Si1 C1 106.1(3)
C4 Si1 C5 108.4(3)
C5 Si1 C1 111.3(3)
C6 Si1 C1 114.8(3)
C6 Si1 C4 107.9(3)
C6 Si1 C5 108.0(3)
C3 Si2 C7 110.7(4)
C3 Si2 C8 110.5(3)
C3 Si2 C9 108.4(3)
C7 Si2 C8 109.1(4)
C7 Si2 C9 108.2(5)
C8 Si2 C9 109.9(4)
C13 Si3 C10 106.2(3)
C13 Si3 C14 109.1(3)
C13 Si3 C15 107.8(4)
C14 Si3 C10 114.2(3)
C15 Si3 C10 112.0(3)
C15 Si3 C14 107.5(3)
C12 Si4 C16 108.5(3)
C12 Si4 C17 109.8(3)
C17 Si4 C16 108.0(4)
C18 Si4 C12 109.8(3)
C18 Si4 C16 111.5(3)
C18 Si4 C17 109.2(4)
C22 Si5 C19 115.2(3)
C22 Si5 C23 106.9(3)
C23 Si5 C19 111.2(3)
C24 Si5 C19 106.3(3)
C24 Si5 C22 108.4(4)
C24 Si5 C23 108.7(4)
C21 Si6 C26 111.1(4)
C21 Si6 C27 108.3(4)
C25 Si6 C21 111.0(4)
C25 Si6 C26 110.7(5)
C25 Si6 C27 106.3(4)
C27 Si6 C26 109.2(5)
C31 Si7 C28 114.3(3)
C31 Si7 C32 109.0(3)
C31 Si7 C33 106.4(3)
C32 Si7 C28 107.3(3)
C32 Si7 C33 107.9(4)
C33 Si7 C28 111.8(3)
C30 Si8 C34 111.8(3)
C30 Si8 C35 109.5(4)
C30 Si8 C36 108.3(5)
C34 Si8 C35 108.3(4)
C36 Si8 C34 109.2(5)
C36 Si8 C35 109.8(6)
Sn1 C1 H1 105.0
Si1 C1 Sn1 119.9(3)
Si1 C1 H1 105.0
C2 C1 Sn1 109.0(4)
C2 C1 Si1 111.5(4)
C2 C1 H1 105.0
C1 C2 H2 116.3
C3 C2 C1 127.4(6)
C3 C2 H2 116.3
Si2 C3 H3 116.9
C2 C3 Si2 126.2(5)
C2 C3 H3 116.9
Si1 C4 H4A 109.5
Si1 C4 H4B 109.5
Si1 C4 H4C 109.5
H4A C4 H4B 109.5
H4A C4 H4C 109.5
H4B C4 H4C 109.5
Si1 C5 H5A 109.5
Si1 C5 H5B 109.5
Si1 C5 H5C 109.5
H5A C5 H5B 109.5
H5A C5 H5C 109.5
H5B C5 H5C 109.5
Si1 C6 H6A 109.5
Si1 C6 H6B 109.5
Si1 C6 H6C 109.5
H6A C6 H6B 109.5
H6A C6 H6C 109.5
H6B C6 H6C 109.5
Si2 C7 H7A 109.5
Si2 C7 H7B 109.5
Si2 C7 H7C 109.5
H7A C7 H7B 109.5
H7A C7 H7C 109.5
H7B C7 H7C 109.5
Si2 C8 H8A 109.5
Si2 C8 H8B 109.5
Si2 C8 H8C 109.5
H8A C8 H8B 109.5
H8A C8 H8C 109.5
H8B C8 H8C 109.5
Si2 C9 H9A 109.5
Si2 C9 H9B 109.5
Si2 C9 H9C 109.5
H9A C9 H9B 109.5
H9A C9 H9C 109.5
H9B C9 H9C 109.5
Sn1 C10 H10 104.7
Si3 C10 Sn1 120.1(3)
Si3 C10 H10 104.7
C11 C10 Sn1 111.2(4)
C11 C10 Si3 110.1(4)
C11 C10 H10 104.7
C10 C11 H11 116.9
C12 C11 C10 126.2(6)
C12 C11 H11 116.9
Si4 C12 H12 116.7
C11 C12 Si4 126.6(5)
C11 C12 H12 116.7
Si3 C13 H13A 109.5
Si3 C13 H13B 109.5
Si3 C13 H13C 109.5
H13A C13 H13B 109.5
H13A C13 H13C 109.5
H13B C13 H13C 109.5
Si3 C14 H14A 109.5
Si3 C14 H14B 109.5
Si3 C14 H14C 109.5
H14A C14 H14B 109.5
H14A C14 H14C 109.5
H14B C14 H14C 109.5
Si3 C15 H15A 109.5
Si3 C15 H15B 109.5
Si3 C15 H15C 109.5
H15A C15 H15B 109.5
H15A C15 H15C 109.5
H15B C15 H15C 109.5
Si4 C16 H16A 109.5
Si4 C16 H16B 109.5
Si4 C16 H16C 109.5
H16A C16 H16B 109.5
H16A C16 H16C 109.5
H16B C16 H16C 109.5
Si4 C17 H17A 109.5
Si4 C17 H17B 109.5
Si4 C17 H17C 109.5
H17A C17 H17B 109.5
H17A C17 H17C 109.5
H17B C17 H17C 109.5
Si4 C18 H18A 109.5
Si4 C18 H18B 109.5
Si4 C18 H18C 109.5
H18A C18 H18B 109.5
H18A C18 H18C 109.5
H18B C18 H18C 109.5
Sn1 C19 H19 105.1
Si5 C19 Sn1 119.3(3)
Si5 C19 H19 105.1
C20 C19 Sn1 111.8(4)
C20 C19 Si5 109.2(4)
C20 C19 H19 105.1
C19 C20 H20 116.4
C21 C20 C19 127.3(6)
C21 C20 H20 116.4
Si6 C21 H21 117.4
C20 C21 Si6 125.3(6)
C20 C21 H21 117.4
Si5 C22 H22A 109.5
Si5 C22 H22B 109.5
Si5 C22 H22C 109.5
H22A C22 H22B 109.5
H22A C22 H22C 109.5
H22B C22 H22C 109.5
Si5 C23 H23A 109.5
Si5 C23 H23B 109.5
Si5 C23 H23C 109.5
H23A C23 H23B 109.5
H23A C23 H23C 109.5
H23B C23 H23C 109.5
Si5 C24 H24A 109.5
Si5 C24 H24B 109.5
Si5 C24 H24C 109.5
H24A C24 H24B 109.5
H24A C24 H24C 109.5
H24B C24 H24C 109.5
Si6 C25 H25A 109.5
Si6 C25 H25B 109.5
Si6 C25 H25C 109.5
H25A C25 H25B 109.5
H25A C25 H25C 109.5
H25B C25 H25C 109.5
Si6 C26 H26A 109.5
Si6 C26 H26B 109.5
Si6 C26 H26C 109.5
H26A C26 H26B 109.5
H26A C26 H26C 109.5
H26B C26 H26C 109.5
Si6 C27 H27A 109.5
Si6 C27 H27B 109.5
Si6 C27 H27C 109.5
H27A C27 H27B 109.5
H27A C27 H27C 109.5
H27B C27 H27C 109.5
Sn1 C28 H28 104.5
Si7 C28 Sn1 121.0(3)
Si7 C28 H28 104.5
C29 C28 Sn1 109.1(4)
C29 C28 Si7 111.7(4)
C29 C28 H28 104.5
C28 C29 H29 116.6
C30 C29 C28 126.8(6)
C30 C29 H29 116.6
Si8 C30 H30 116.3
C29 C30 Si8 127.3(6)
C29 C30 H30 116.3
Si7 C31 H31A 109.5
Si7 C31 H31B 109.5
Si7 C31 H31C 109.5
H31A C31 H31B 109.5
H31A C31 H31C 109.5
H31B C31 H31C 109.5
Si7 C32 H32A 109.5
Si7 C32 H32B 109.5
Si7 C32 H32C 109.5
H32A C32 H32B 109.5
H32A C32 H32C 109.5
H32B C32 H32C 109.5
Si7 C33 H33A 109.5
Si7 C33 H33B 109.5
Si7 C33 H33C 109.5
H33A C33 H33B 109.5
H33A C33 H33C 109.5
H33B C33 H33C 109.5
Si8 C34 H34A 109.5
Si8 C34 H34B 109.5
Si8 C34 H34C 109.5
H34A C34 H34B 109.5
H34A C34 H34C 109.5
H34B C34 H34C 109.5
Si8 C35 H35A 109.5
Si8 C35 H35B 109.5
Si8 C35 H35C 109.5
H35A C35 H35B 109.5
H35A C35 H35C 109.5
H35B C35 H35C 109.5
Si8 C36 H36A 109.5
Si8 C36 H36B 109.5
Si8 C36 H36C 109.5
H36A C36 H36B 109.5
H36A C36 H36C 109.5
H36B C36 H36C 109.5

loop_
_geom_bond_atom_site_label_1
_geom_bond_atom_site_label_2
_geom_bond_distance
Sn1 C1 2.195(6)
Sn1 C10 2.203(5)
Sn1 C19 2.206(5)
Sn1 C28 2.195(6)
Si1 C1 1.884(6)
Si1 C4 1.872(7)
Si1 C5 1.879(7)
Si1 C6 1.869(7)
Si2 C3 1.842(7)
Si2 C7 1.868(9)
Si2 C8 1.868(8)
Si2 C9 1.869(8)
Si3 C10 1.879(6)
Si3 C13 1.857(7)
Si3 C14 1.878(7)
Si3 C15 1.877(8)
Si4 C12 1.863(7)
Si4 C16 1.877(7)
Si4 C17 1.870(7)
Si4 C18 1.860(7)
Si5 C19 1.881(7)
Si5 C22 1.873(7)
Si5 C23 1.873(7)
Si5 C24 1.864(7)
Si6 C21 1.858(7)
Si6 C25 1.851(10)
Si6 C26 1.866(9)
Si6 C27 1.859(8)
Si7 C28 1.885(6)
Si7 C31 1.864(7)
Si7 C32 1.868(7)
Si7 C33 1.876(7)
Si8 C30 1.847(7)
Si8 C34 1.858(9)
Si8 C35 1.864(9)
Si8 C36 1.854(11)
C1 H1 0.9800
C1 C2 1.493(8)
C2 H2 0.9300
C2 C3 1.337(8)
C3 H3 0.9300
C4 H4A 0.9600
C4 H4B 0.9600
C4 H4C 0.9600
C5 H5A 0.9600
C5 H5B 0.9600
C5 H5C 0.9600
C6 H6A 0.9600
C6 H6B 0.9600
C6 H6C 0.9600
C7 H7A 0.9600
C7 H7B 0.9600
C7 H7C 0.9600
C8 H8A 0.9600
C8 H8B 0.9600
C8 H8C 0.9600
C9 H9A 0.9600
C9 H9B 0.9600
C9 H9C 0.9600
C10 H10 0.9800
C10 C11 1.490(8)
C11 H11 0.9300
C11 C12 1.329(9)
C12 H12 0.9300
C13 H13A 0.9600
C13 H13B 0.9600
C13 H13C 0.9600
C14 H14A 0.9600
C14 H14B 0.9600
C14 H14C 0.9600
C15 H15A 0.9600
C15 H15B 0.9600
C15 H15C 0.9600
C16 H16A 0.9600
C16 H16B 0.9600
C16 H16C 0.9600
C17 H17A 0.9600
C17 H17B 0.9600
C17 H17C 0.9600
C18 H18A 0.9600
C18 H18B 0.9600
C18 H18C 0.9600
C19 H19 0.9800
C19 C20 1.495(10)
C20 H20 0.9300
C20 C21 1.334(9)
C21 H21 0.9300
C22 H22A 0.9600
C22 H22B 0.9600
C22 H22C 0.9600
C23 H23A 0.9600
C23 H23B 0.9600
C23 H23C 0.9600
C24 H24A 0.9600
C24 H24B 0.9600
C24 H24C 0.9600
C25 H25A 0.9600
C25 H25B 0.9600
C25 H25C 0.9600
C26 H26A 0.9600
C26 H26B 0.9600
C26 H26C 0.9600
C27 H27A 0.9600
C27 H27B 0.9600
C27 H27C 0.9600
C28 H28 0.9800
C28 C29 1.484(8)
C29 H29 0.9300
C29 C30 1.333(9)
C30 H30 0.9300
C31 H31A 0.9600
C31 H31B 0.9600
C31 H31C 0.9600
C32 H32A 0.9600
C32 H32B 0.9600
C32 H32C 0.9600
C33 H33A 0.9600
C33 H33B 0.9600
C33 H33C 0.9600
C34 H34A 0.9600
C34 H34B 0.9600
C34 H34C 0.9600
C35 H35A 0.9600
C35 H35B 0.9600
C35 H35C 0.9600
C36 H36A 0.9600
C36 H36B 0.9600
C36 H36C 0.9600

loop_
_exptl_oxdiff_crystal_face_indexfrac_h
_exptl_oxdiff_crystal_face_indexfrac_k
_exptl_oxdiff_crystal_face_indexfrac_l
_exptl_oxdiff_crystal_face_x
_exptl_oxdiff_crystal_face_y
_exptl_oxdiff_crystal_face_z
3.9960 11.0008 -1.0009 0.0758 -0.9873 -0.2137
-3.9960 -11.0008 1.0009 -0.0758 0.9873 0.2137
6.0027 -7.9956 0.0034 0.9159 0.2511 -0.4625
-6.0027 7.9956 -0.0034 -0.9159 -0.2511 0.4625
0.0019 -3.9947 7.0005 -0.0845 0.4151 -0.8864
-0.0019 3.9947 -7.0005 0.0845 -0.4151 0.8864

loop_
_twin_individual_id
_twin_individual_mass_fraction_refined
1 0.408(11)
2 0.098(7)
3 0.428(5)
4 0.066(7)
